data_7060869
loop_
_publ_author_name
'Farran, Daniel'
'Vanthuyne, Nicolas'
'Bossa, Giulia'
'Belot, Vincent'
'Albalat, Muriel'
'Jean, Marion'
'Roussel, Christian'

_publ_section_title
;
 Slight structural modulation around a pivotal bond: high impact on
 enantiomeric stability
;
_journal_issue 35
_journal_name_full 'New Journal of Chemistry'
_journal_page_first 16039
_journal_page_last 16047
_journal_paper_doi 10.1039/D1NJ03178C
_journal_volume 45
_journal_year 2021
_chemical_formula_moiety 'C10 H8 Br N S2'
_chemical_formula_sum 'C10 H8 Br N S2'
_chemical_formula_weight 286.20
_space_group_crystal_system monoclinic
_space_group_IT_number 14
_space_group_name_Hall '-P 2yn'
_space_group_name_H-M_alt 'P 1 21/n 1'
_atom_sites_solution_hydrogens geom
_atom_sites_solution_primary dual
_audit_creation_date 2017-07-04
_audit_creation_method
;
Olex2 1.2
(compiled 2017.03.28 svn.r3405 for OlexSys, GUI svn.r5337)
;
_audit_update_record
;
2019-09-24 deposited with the CCDC.	2021-07-30 downloaded from the CCDC.
;
_cell_angle_alpha 90
_cell_angle_beta 106.882(2)
_cell_angle_gamma 90
_cell_formula_units_Z 4
_cell_length_a 8.0030(2)
_cell_length_b 11.3382(3)
_cell_length_c 12.9419(3)
_cell_measurement_reflns_used 5054
_cell_measurement_temperature 293
_cell_measurement_theta_max 70.7030
_cell_measurement_theta_min 5.2640
_cell_volume 1123.73(5)
_computing_cell_refinement 'CrysAlisPro 1.171.39.18b (Rigaku OD, 2015)'
_computing_data_collection 'CrysAlisPro 1.171.39.18b (Rigaku OD, 2015)'
_computing_data_reduction 'CrysAlisPro 1.171.39.18b (Rigaku OD, 2015)'
_computing_molecular_graphics 'Olex2 (Dolomanov et al., 2009)'
_computing_publication_material 'Olex2 (Dolomanov et al., 2009)'
_computing_structure_refinement 'ShelXL (Sheldrick, 2015)'
_computing_structure_solution 'ShelXT (Sheldrick, 2015)'
_diffrn_ambient_temperature 293
_diffrn_detector 'CCD plate'
_diffrn_detector_area_resol_mean 5.3048
_diffrn_detector_type AtlasS2
_diffrn_measured_fraction_theta_full 1.000
_diffrn_measured_fraction_theta_max 0.992
_diffrn_measurement_details
;
List of Runs (angles in degrees, time in seconds):

  # Type    Start    End  Width  t~exp~   \w     \q     \k     \f   Frames
#--------------------------------------------------------------------------
  1  \w    -93.00 -63.00   1.00    1.00    --  -17.77 -77.00 -60.00   30
  2  \w    -80.00 -23.00   1.00    1.00    --  -17.77 -38.00  60.00   57
  3  \w   -104.00 -68.00   1.00    1.00    --  -17.77 178.00  30.00   36
  4  \w    -92.00 -63.00   1.00    1.00    --  -17.77 -38.00  90.00   29
  5  \w    -74.00 -47.00   1.00    1.00    --  -17.77 -38.00 120.00   27
  6  \w   -107.00 -60.00   1.00    1.00    --  -17.77-178.00-150.00   47
  7  \w    -59.00  14.00   1.00    1.00    --  -17.77 -77.00 -60.00   73
  8  \w    -32.00  -1.00   1.00    1.00    --  -17.77 -38.00  90.00   31
  9  \w     -5.00  89.00   1.00    1.00    --   17.77  57.00  90.00   94
 10  \w      7.00  57.00   1.00    1.00    --   17.77 -98.00  81.00   50
 11  \w    121.00 148.00   1.00    5.00    --  101.41  61.00  90.00   27
 12  \w     69.00  96.00   1.00    5.00    --  101.41  77.00 150.00   27
 13  \w    116.00 178.00   1.00    5.00    --  101.41  77.00 150.00   62
 14  \w     72.00  99.00   1.00    5.00    --  101.41  61.00 120.00   27
 15  \w     70.00  95.00   1.00    5.00    --  101.41  77.00  90.00   25
 16  \w     72.00  98.00   1.00    5.00    --  101.41  61.00  90.00   26
 17  \w     77.00 120.00   1.00    5.00    --  101.41  45.00 150.00   43
 18  \w    117.00 144.00   1.00    5.00    --  101.41  61.00-180.00   27
 19  \w     73.00  98.00   1.00    5.00    --  101.41  61.00-180.00   25
 20  \w     51.00 113.00   1.00    5.00    --  101.41-125.00-180.00   62
 21  \w     73.00  99.00   1.00    5.00    --  101.41  61.00 150.00   26
 22  \w     30.00 128.00   1.00    5.00    --  101.41 -61.00-180.00   98
 23  \w    116.00 172.00   1.00    5.00    --  101.41  77.00-180.00   56
 24  \w     69.00  96.00   1.00    5.00    --  101.41  77.00 120.00   27
 25  \w    118.00 175.00   1.00    5.00    --  101.41  77.00 120.00   57
 26  \w     73.00 102.00   1.00    5.00    --  101.41  61.00-150.00   29
 27  \w     70.00 114.00   1.00    5.00    --  101.41  77.00-150.00   44
 28  \w    147.00 173.00   1.00    5.00    --  101.41  77.00-150.00   26
 29  \w     77.00 103.00   1.00    5.00    --  101.41  45.00-180.00   26
 30  \w     78.00 105.00   1.00    5.00    --  101.41  45.00 120.00   27
 31  \w     75.00 100.00   1.00    5.00    --  101.41  30.00 120.00   25
 32  \w     69.00  95.00   1.00    5.00    --  101.41  77.00-180.00   26
 33  \w     19.00 109.00   1.00    5.00    --  101.41 -94.00 -30.00   90
 34  \w     76.00 103.00   1.00    5.00    --  101.41  30.00-150.00   27
 35  \w     76.00 103.00   1.00    5.00    --  101.41  30.00 150.00   27
 36  \w    115.00 178.00   1.00    5.00    --  101.41  30.00  60.00   63
;
_diffrn_measurement_device 'four-circle diffractometer'
_diffrn_measurement_device_type 'SuperNova, Dual, Cu at home/near, AtlasS2'
_diffrn_measurement_method '\w scans'
_diffrn_orient_matrix_type 'CrysAlisPro convention (1999,Acta A55,543-557)'
_diffrn_orient_matrix_UB_11 -0.1669379000
_diffrn_orient_matrix_UB_12 -0.0459115000
_diffrn_orient_matrix_UB_13 -0.0828295000
_diffrn_orient_matrix_UB_21 -0.1025747000
_diffrn_orient_matrix_UB_22 0.0180525000
_diffrn_orient_matrix_UB_23 0.0827934000
_diffrn_orient_matrix_UB_31 -0.0459906000
_diffrn_orient_matrix_UB_32 0.1265640000
_diffrn_orient_matrix_UB_33 -0.0418246000
_diffrn_radiation_monochromator mirror
_diffrn_radiation_probe x-ray
_diffrn_radiation_type CuK\a
_diffrn_radiation_wavelength 1.54184
_diffrn_reflns_av_R_equivalents 0.0337
_diffrn_reflns_av_unetI/netI 0.0239
_diffrn_reflns_Laue_measured_fraction_full 1.000
_diffrn_reflns_Laue_measured_fraction_max 0.992
_diffrn_reflns_limit_h_max 9
_diffrn_reflns_limit_h_min -9
_diffrn_reflns_limit_k_max 13
_diffrn_reflns_limit_k_min -13
_diffrn_reflns_limit_l_max 12
_diffrn_reflns_limit_l_min -15
_diffrn_reflns_number 9043
_diffrn_reflns_point_group_measured_fraction_full 1.000
_diffrn_reflns_point_group_measured_fraction_max 0.992
_diffrn_reflns_theta_full 67.684
_diffrn_reflns_theta_max 70.875
_diffrn_reflns_theta_min 5.289
_diffrn_source 'micro-focus sealed X-ray tube'
_diffrn_source_type 'SuperNova (Cu) X-ray Source'
_exptl_absorpt_coefficient_mu 8.122
_exptl_absorpt_correction_T_max 1.00000
_exptl_absorpt_correction_T_min 0.34593
_exptl_absorpt_correction_type multi-scan
_exptl_absorpt_process_details
;
CrysAlisPro 1.171.39.18b (Rigaku Oxford Diffraction, 2015)
Empirical absorption correction using spherical harmonics,
 implemented in SCALE3 ABSPACK scaling algorithm.
;
_exptl_crystal_colour colourless
_exptl_crystal_colour_primary colourless
_exptl_crystal_density_diffrn 1.692
_exptl_crystal_description plate
_exptl_crystal_F_000 568
_exptl_crystal_size_max 0.32
_exptl_crystal_size_mid 0.18
_exptl_crystal_size_min 0.02
_refine_diff_density_max 0.830
_refine_diff_density_min -0.760
_refine_diff_density_rms 0.068
_refine_ls_extinction_method none
_refine_ls_goodness_of_fit_ref 1.029
_refine_ls_hydrogen_treatment constr
_refine_ls_matrix_type full
_refine_ls_number_parameters 128
_refine_ls_number_reflns 2137
_refine_ls_number_restraints 0
_refine_ls_restrained_S_all 1.029
_refine_ls_R_factor_all 0.0443
_refine_ls_R_factor_gt 0.0402
_refine_ls_shift/su_max 0.000
_refine_ls_shift/su_mean 0.000
_refine_ls_structure_factor_coef Fsqd
_refine_ls_weighting_details 'w=1/[\s^2^(Fo^2^)+(0.0603P)^2^+0.8094P] where P=(Fo^2^+2Fc^2^)/3'
_refine_ls_weighting_scheme calc
_refine_ls_wR_factor_gt 0.1105
_refine_ls_wR_factor_ref 0.1155
_reflns_Friedel_coverage 0.000
_reflns_number_gt 1915
_reflns_number_total 2137
_reflns_threshold_expression 'I > 2\s(I)'
_cod_data_source_file d1nj03178c2.cif
_cod_data_source_block s2nbr
_cod_depositor_comments 'Adding full bibliography for 7060869--7060872.cif.'
_cod_database_code 7060869
_shelx_shelxl_version_number 2016/4
_shelx_space_group_comment
;
The symmetry employed for this shelxl refinement is uniquely defined
by the following loop, which should always be used as a source of
symmetry information in preference to the above space-group names.
They are only intended as comments.
;
_diffrn_oxdiff_ac3_digest_frames
;
01ce9fc470d50645b54cdb0afff71c379f00031762f
;
_reflns_odcompleteness_completeness 100.00
_reflns_odcompleteness_iscentric 1
_reflns_odcompleteness_theta 64.99
_olex2_refinement_description
;
1. Fixed Uiso
 At 1.2 times of:
  All C(H) groups
 At 1.5 times of:
  All C(H,H,H) groups
2.a Aromatic/amide H refined with riding coordinates:
 C2(H2), C6(H6), C7(H7), C8(H8), C9(H9)
2.b Idealised Me refined as rotating group:
 C4(H4A,H4B,H4C)
;
_olex2_submission_special_instructions 'No special instructions were received'
_oxdiff_exptl_absorpt_empirical_details
;
Empirical correction (ABSPACK) includes:
- Absorption correction using spherical harmonics
- Frame scaling
;
_oxdiff_exptl_absorpt_empirical_full_max 2.210
_oxdiff_exptl_absorpt_empirical_full_min 0.619

loop_
_space_group_symop_operation_xyz
'x, y, z'
'-x+1/2, y+1/2, -z+1/2'
'-x, -y, -z'
'x-1/2, -y-1/2, z-1/2'

loop_
_atom_site_label
_atom_site_type_symbol
_atom_site_fract_x
_atom_site_fract_y
_atom_site_fract_z
_atom_site_U_iso_or_equiv
_atom_site_adp_type
_atom_site_occupancy
_atom_site_site_symmetry_order
_atom_site_calc_flag
_atom_site_refinement_flags_posn
_atom_site_refinement_flags_adp
_atom_site_refinement_flags_occupancy
_atom_site_disorder_assembly
_atom_site_disorder_group
Br1 Br 0.45263(6) 0.86351(4) 0.66917(4) 0.0833(2) Uani 1 1 d . . . . .
S1 S 0.26501(12) 0.69652(9) 0.94074(6) 0.0644(3) Uani 1 1 d . . . . .
S2 S -0.00115(12) 0.72877(10) 0.72485(7) 0.0703(3) Uani 1 1 d . . . . .
N1 N 0.3280(3) 0.6427(2) 0.76798(19) 0.0485(5) Uani 1 1 d . . . . .
C1 C 0.1953(4) 0.6875(3) 0.8009(2) 0.0519(7) Uani 1 1 d . . . . .
C2 C 0.4657(5) 0.6385(3) 0.9469(3) 0.0605(8) Uani 1 1 d . . . . .
H2 H 0.553784 0.625981 1.010984 0.073 Uiso 1 1 calc R . . . .
C3 C 0.4807(4) 0.6136(3) 0.8495(2) 0.0536(7) Uani 1 1 d . . . . .
C4 C 0.6310(5) 0.5595(4) 0.8219(3) 0.0693(9) Uani 1 1 d . . . . .
H4A H 0.594425 0.487360 0.783055 0.104 Uiso 1 1 calc GR . . . .
H4B H 0.722340 0.543019 0.887057 0.104 Uiso 1 1 calc GR . . . .
H4C H 0.673521 0.612951 0.777867 0.104 Uiso 1 1 calc GR . . . .
C5 C 0.3140(4) 0.6298(3) 0.6551(2) 0.0501(7) Uani 1 1 d . . . . .
C6 C 0.2481(5) 0.5269(3) 0.6023(3) 0.0650(8) Uani 1 1 d . . . . .
H6 H 0.210486 0.466637 0.638886 0.078 Uiso 1 1 calc R . . . .
C7 C 0.2381(6) 0.5137(4) 0.4940(3) 0.0778(11) Uani 1 1 d . . . . .
H7 H 0.191422 0.445066 0.457549 0.093 Uiso 1 1 calc R . . . .
C8 C 0.2966(6) 0.6009(4) 0.4408(3) 0.0761(11) Uani 1 1 d . . . . .
H8 H 0.292200 0.590311 0.368857 0.091 Uiso 1 1 calc R . . . .
C9 C 0.3620(5) 0.7046(4) 0.4923(3) 0.0687(10) Uani 1 1 d . . . . .
H9 H 0.399975 0.764261 0.455218 0.082 Uiso 1 1 calc R . . . .
C10 C 0.3706(4) 0.7191(3) 0.5999(2) 0.0559(7) Uani 1 1 d . . . . .

loop_
_atom_site_aniso_label
_atom_site_aniso_U_11
_atom_site_aniso_U_22
_atom_site_aniso_U_33
_atom_site_aniso_U_23
_atom_site_aniso_U_13
_atom_site_aniso_U_12
Br1 0.0912(3) 0.0771(3) 0.0800(3) 0.00480(19) 0.0224(2) -0.0254(2)
S1 0.0761(5) 0.0791(6) 0.0410(4) -0.0021(3) 0.0218(4) 0.0048(4)
S2 0.0607(5) 0.0974(7) 0.0529(5) -0.0022(4) 0.0165(4) 0.0125(4)
N1 0.0565(13) 0.0516(14) 0.0393(12) -0.0006(9) 0.0166(10) -0.0011(10)
C1 0.0611(17) 0.0563(18) 0.0414(14) -0.0019(12) 0.0198(13) -0.0039(13)
C2 0.0673(19) 0.065(2) 0.0452(16) 0.0020(13) 0.0096(14) 0.0002(15)
C3 0.0580(17) 0.0555(17) 0.0454(16) 0.0014(12) 0.0118(13) -0.0033(13)
C4 0.063(2) 0.080(2) 0.063(2) -0.0041(17) 0.0146(16) 0.0083(17)
C5 0.0519(15) 0.0614(18) 0.0384(14) -0.0023(12) 0.0154(12) 0.0042(12)
C6 0.080(2) 0.064(2) 0.0500(18) -0.0080(14) 0.0178(16) -0.0024(17)
C7 0.091(3) 0.084(3) 0.054(2) -0.0203(18) 0.0143(18) 0.011(2)
C8 0.082(2) 0.106(3) 0.0416(17) -0.0019(18) 0.0191(17) 0.029(2)
C9 0.0640(19) 0.097(3) 0.0507(18) 0.0168(17) 0.0259(16) 0.0162(18)
C10 0.0481(15) 0.072(2) 0.0492(16) 0.0054(14) 0.0166(13) 0.0034(13)

loop_
_atom_type_symbol
_atom_type_description
_atom_type_scat_dispersion_real
_atom_type_scat_dispersion_imag
_atom_type_scat_source
C C 0.0181 0.0091 'International Tables Vol C Tables 4.2.6.8 and 6.1.1.4'
H H 0.0000 0.0000 'International Tables Vol C Tables 4.2.6.8 and 6.1.1.4'
Br Br -0.6763 1.2805 'International Tables Vol C Tables 4.2.6.8 and 6.1.1.4'
N N 0.0311 0.0180 'International Tables Vol C Tables 4.2.6.8 and 6.1.1.4'
S S 0.3331 0.5567 'International Tables Vol C Tables 4.2.6.8 and 6.1.1.4'

loop_
_geom_angle_atom_site_label_1
_geom_angle_atom_site_label_2
_geom_angle_atom_site_label_3
_geom_angle
_geom_angle_site_symmetry_1
_geom_angle_site_symmetry_3
_geom_angle_publ_flag
C2 S1 C1 92.24(16) . . ?
C1 N1 C3 116.4(2) . . ?
C1 N1 C5 121.4(3) . . ?
C3 N1 C5 122.2(2) . . ?
S2 C1 S1 124.28(18) . . ?
N1 C1 S1 107.9(2) . . ?
N1 C1 S2 127.9(2) . . ?
S1 C2 H2 123.9 . . ?
C3 C2 S1 112.2(3) . . ?
C3 C2 H2 123.9 . . ?
N1 C3 C4 120.5(3) . . ?
C2 C3 N1 111.3(3) . . ?
C2 C3 C4 128.2(3) . . ?
C3 C4 H4A 109.5 . . ?
C3 C4 H4B 109.5 . . ?
C3 C4 H4C 109.5 . . ?
H4A C4 H4B 109.5 . . ?
H4A C4 H4C 109.5 . . ?
H4B C4 H4C 109.5 . . ?
C6 C5 N1 119.7(3) . . ?
C6 C5 C10 119.8(3) . . ?
C10 C5 N1 120.4(3) . . ?
C5 C6 H6 120.2 . . ?
C5 C6 C7 119.6(4) . . ?
C7 C6 H6 120.2 . . ?
C6 C7 H7 119.9 . . ?
C8 C7 C6 120.2(4) . . ?
C8 C7 H7 119.9 . . ?
C7 C8 H8 119.5 . . ?
C7 C8 C9 120.9(3) . . ?
C9 C8 H8 119.5 . . ?
C8 C9 H9 120.4 . . ?
C8 C9 C10 119.2(4) . . ?
C10 C9 H9 120.4 . . ?
C5 C10 Br1 120.5(2) . . ?
C9 C10 Br1 119.2(3) . . ?
C9 C10 C5 120.2(3) . . ?

loop_
_geom_bond_atom_site_label_1
_geom_bond_atom_site_label_2
_geom_bond_distance
_geom_bond_site_symmetry_2
_geom_bond_publ_flag
Br1 C10 1.891(4) . ?
S1 C1 1.735(3) . ?
S1 C2 1.715(4) . ?
S2 C1 1.662(3) . ?
N1 C1 1.353(4) . ?
N1 C3 1.402(4) . ?
N1 C5 1.440(4) . ?
C2 H2 0.9300 . ?
C2 C3 1.332(5) . ?
C3 C4 1.483(5) . ?
C4 H4A 0.9600 . ?
C4 H4B 0.9600 . ?
C4 H4C 0.9600 . ?
C5 C6 1.377(5) . ?
C5 C10 1.389(4) . ?
C6 H6 0.9300 . ?
C6 C7 1.389(5) . ?
C7 H7 0.9300 . ?
C7 C8 1.362(7) . ?
C8 H8 0.9300 . ?
C8 C9 1.378(6) . ?
C9 H9 0.9300 . ?
C9 C10 1.383(5) . ?
